data_1537349
loop_
_publ_author_name
'Grigor'ev, M.S.'
'Fedoseev, A.M.'
'Budantseva, N.A.'
'Bessonov, A.A.'
'Krupa, J.C.'

_publ_section_title
;
 Synthesis and X-ray diffraction study of complex neptunium (VI) potassium
 chromate K2 ((Np O2)2 (CrO4)3 (H2O)) * 3H2 O
;
_journal_name_full Kristallografiya
_journal_page_first 676
_journal_page_last 680
_journal_volume 49
_journal_year 2004
_chemical_formula_sum 'Cr3 H8 K2 Np2 O20'
_chemical_name_systematic 'K2 (Np O2)2 (Cr O4)3 (H2 O)4'
_space_group_IT_number 14
_symmetry_space_group_name_Hall '-P 2ybc'
_symmetry_space_group_name_H-M 'P 1 21/c 1'
_cell_angle_alpha 90
_cell_angle_beta 90.61
_cell_angle_gamma 90
_cell_formula_units_Z 4
_cell_length_a 10.797
_cell_length_b 10.492
_cell_length_c 16.121
_cell_volume 1826.118
_citation_journal_id_ASTM KRISAJ
_cod_data_source_file Grigorev_KRISAJ_2004_536.cif
_cod_data_source_block H8Cr3K2Np2O20
_cod_original_formula_sum 'H8 Cr3 K2 Np2 O20'
_cod_database_code 1537349

loop_
_symmetry_equiv_pos_as_xyz
x,y,z
-x,y+1/2,-z+1/2
-x,-y,-z
x,-y-1/2,z-1/2

loop_
_atom_site_label
_atom_site_type_symbol
_atom_site_fract_x
_atom_site_fract_y
_atom_site_fract_z
_atom_site_occupancy
_atom_site_U_iso_or_equiv
O14 O-2 0.034 0.4263 0.7443 1 0.0
O2 O-2 0.51 0.4958 0.7012 1 0.0
O7 O-2 0.6087 0.7521 0.7881 1 0.0
O6 O-2 0.7303 0.5958 0.8957 1 0.0
H1 H+1 0.546 0.321 0.896 1 0.0
O16 O-2 0.0363 0.5114 0.5894 1 0.0
Cr3 Cr+6 0.0992 0.4173 0.6534 1 0.0
O8 O-2 0.5819 0.7762 0.9523 1 0.0
H3 H+1 0.377 0.887 0.476 1 0.0
O3 O-2 0.9858 0.5138 0.9113 1 0.0
O18 O-2 0.3323 0.8747 0.5156 1 0.0
O11 O-2 0.1899 0.8665 0.6886 1 0.0
O9 O-2 0.3309 0.6742 0.7459 1 0.0
O5 O-2 0.485 0.5749 0.8758 1 0.0
H4 H+1 0.325 0.941 0.541 1 0.0
H2 H+1 0.546 0.261 0.819 1 0.0
K1 K+1 0.3168 0.3967 0.4022 1 0.0
O1 O-2 0.2721 0.433 0.8375 1 0.0
Np1 Np+6 0.3901 0.4645 0.7684 1 0.0
H5 H+1 0.324 0.543 0.563 1 0.0
Cr2 Cr+6 0.2084 0.7645 0.7658 1 0.0
Np2 Np+6 0.912 0.5665 0.8211 1 0.0
O12 O-2 0.2274 0.8397 0.8501 1 0.0
H6 H+1 0.394 0.616 0.503 1 0.0
Cr1 Cr+6 0.6018 0.6779 0.8779 1 0.0
O17 O-2 0.5116 0.3084 0.852 1 0.0
O20 O-2 0.3306 0.5823 0.5196 1 0.0
O13 O-2 0.2463 0.4534 0.6623 1 0.0
O15 O-2 0.0809 0.268 0.6188 1 0.0
O19 O-2 0.1352 0.2321 0.4437 1 0.0
K2 K+1 0.1067 0.7345 0.5073 1 0.0
O10 O-2 0.09 0.6723 0.7735 1 0.0
O4 O-2 0.8373 0.6194 0.7312 1 0.0
